data_7048563
loop_
_publ_author_name
'Mahmoud, Abdallah G.'
'Guedes da Silva, M F\'atima C'
'Mahmudov, Kamran T.'
'Pombeiro, Armando J. L.'

_publ_section_title
;
 Arylhydrazone ligands as Cu-protectors and -catalysis promoters in the
 azide-alkyne cycloaddition reaction.
;
_journal_issue 5
_journal_name_full 'Dalton transactions (Cambridge, England : 2003)'
_journal_page_first 1774
_journal_page_last 1785
_journal_paper_doi 10.1039/c8dt04771e
_journal_volume 48
_journal_year 2019
_chemical_formula_moiety 'C46 H58 Cu N8 O18 S2'
_chemical_formula_sum 'C46 H58 Cu N8 O18 S2'
_chemical_formula_weight 1138.66
_space_group_crystal_system triclinic
_space_group_IT_number 2
_space_group_name_Hall '-P 1'
_space_group_name_H-M_alt 'P -1'
_symmetry_space_group_name_Hall '-P 1'
_symmetry_space_group_name_H-M 'P -1'
_atom_sites_solution_hydrogens mixed
_audit_creation_method SHELXL-2018/3
_audit_update_record
;
2019-01-03 deposited with the CCDC.
2019-01-07 downloaded from the CCDC.
;
_cell_angle_alpha 106.232(10)
_cell_angle_beta 102.070(10)
_cell_angle_gamma 97.821(10)
_cell_formula_units_Z 1
_cell_length_a 7.4839(11)
_cell_length_b 11.1918(15)
_cell_length_c 16.739(3)
_cell_measurement_reflns_used 2383
_cell_measurement_temperature 273(2)
_cell_measurement_theta_max 20.03
_cell_measurement_theta_min 2.81
_cell_volume 1287.8(4)
_computing_cell_refinement 'Bruker SAINT'
_computing_data_collection 'Bruker APEX2'
_computing_data_reduction 'Bruker SAINT'
_computing_molecular_graphics 'Mercury CSD 3.10.3'
_computing_publication_material 'SHELXL-2018/3 (Sheldrick, 2018), WinGX (Farrugia, 2012)'
_computing_structure_refinement 'SHELXL-2018/3 (Sheldrick, 2018)'
_computing_structure_solution 'SIR97 (Altomare, 1999)'
_diffrn_ambient_temperature 273(2)
_diffrn_measured_fraction_theta_full 0.993
_diffrn_measured_fraction_theta_max 0.990
_diffrn_measurement_device_type 'Bruker APEX-II CCD'
_diffrn_measurement_method '\f and \w scans'
_diffrn_radiation_type MoK\a
_diffrn_radiation_wavelength 0.71073
_diffrn_reflns_av_R_equivalents 0.3122
_diffrn_reflns_av_unetI/netI 0.2055
_diffrn_reflns_Laue_measured_fraction_full 0.993
_diffrn_reflns_Laue_measured_fraction_max 0.990
_diffrn_reflns_limit_h_max 8
_diffrn_reflns_limit_h_min -8
_diffrn_reflns_limit_k_max 13
_diffrn_reflns_limit_k_min -13
_diffrn_reflns_limit_l_max 20
_diffrn_reflns_limit_l_min -20
_diffrn_reflns_number 26077
_diffrn_reflns_point_group_measured_fraction_full 0.993
_diffrn_reflns_point_group_measured_fraction_max 0.990
_diffrn_reflns_theta_full 25.242
_diffrn_reflns_theta_max 25.286
_diffrn_reflns_theta_min 2.625
_exptl_absorpt_coefficient_mu 0.586
_exptl_absorpt_correction_T_max 0.997
_exptl_absorpt_correction_T_min 0.959
_exptl_absorpt_correction_type multi-scan
_exptl_absorpt_process_details sadabs
_exptl_crystal_colour yellow
_exptl_crystal_density_diffrn 1.468
_exptl_crystal_description Plates
_exptl_crystal_F_000 595
_exptl_crystal_size_max 0.080
_exptl_crystal_size_mid 0.050
_exptl_crystal_size_min 0.010
_refine_diff_density_max 0.624
_refine_diff_density_min -0.568
_refine_diff_density_rms 0.096
_refine_ls_extinction_method none
_refine_ls_goodness_of_fit_ref 0.985
_refine_ls_hydrogen_treatment mixed
_refine_ls_matrix_type full
_refine_ls_number_parameters 367
_refine_ls_number_reflns 4621
_refine_ls_number_restraints 5
_refine_ls_restrained_S_all 0.984
_refine_ls_R_factor_all 0.2432
_refine_ls_R_factor_gt 0.0916
_refine_ls_shift/su_max 0.002
_refine_ls_shift/su_mean 0.000
_refine_ls_structure_factor_coef Fsqd
_refine_ls_weighting_details 'w=1/[\s^2^(Fo^2^)+(0.1301P)^2^] where P=(Fo^2^+2Fc^2^)/3'
_refine_ls_weighting_scheme calc
_refine_ls_wR_factor_gt 0.1987
_refine_ls_wR_factor_ref 0.2710
_reflns_Friedel_coverage 0.000
_reflns_number_gt 1878
_reflns_number_total 4621
_reflns_threshold_expression 'I > 2\s(I)'
_cod_data_source_file c8dt04771e2.cif
_cod_data_source_block compound7
_cod_depositor_comments 'Adding full bibliography for 7048560--7048566.cif.'
_cod_original_cell_volume 1287.8(3)
_cod_database_code 7048563
_shelx_shelxl_version_number 2018/3
_shelx_space_group_comment
;
The symmetry employed for this shelxl refinement is uniquely defined
by the following loop, which should always be used as a source of
symmetry information in preference to the above space-group names.
They are only intended as comments.
;
_shelx_estimated_absorpt_t_min 0.955
_shelx_estimated_absorpt_t_max 0.994
_exptl_absorpt_special_details
'The quality of the data is poor since the crystal is thin and very weakly diffracting, therefore justifying the A-alert in the CIF report. Attempts to obtain better crystals failed. Collect data at lower temperature also failed because the thin plates cracked.'

loop_
_space_group_symop_operation_xyz
'x, y, z'
'-x, -y, -z'

loop_
_atom_site_label
_atom_site_type_symbol
_atom_site_fract_x
_atom_site_fract_y
_atom_site_fract_z
_atom_site_U_iso_or_equiv
_atom_site_adp_type
_atom_site_occupancy
_atom_site_site_symmetry_order
_atom_site_calc_flag
_atom_site_refinement_flags_posn
_atom_site_refinement_flags_adp
_atom_site_refinement_flags_occupancy
C1 C 0.9986(13) 0.7195(9) 0.7651(6) 0.066(3) Uani 1 1 d . . .
H1A H 1.059773 0.789910 0.816157 0.100 Uiso 1 1 calc R U .
H1B H 0.899841 0.743836 0.730431 0.100 Uiso 1 1 calc R U .
H1C H 1.087324 0.695520 0.732885 0.100 Uiso 1 1 calc R U .
C2 C 0.9194(12) 0.6098(9) 0.7899(7) 0.056(2) Uani 1 1 d . . .
C3 C 0.8109(11) 0.4930(8) 0.7209(5) 0.047(2) Uani 1 1 d . . .
C4 C 0.7222(12) 0.3756(9) 0.7346(6) 0.053(2) Uani 1 1 d . . .
C5 C 0.6723(13) 0.2875(9) 0.8518(6) 0.054(2) Uani 1 1 d . . .
C6 C 0.5596(14) 0.1717(10) 0.8017(6) 0.064(3) Uani 1 1 d . . .
H6 H 0.522146 0.153041 0.742200 0.076 Uiso 1 1 calc R U .
C7 C 0.5018(15) 0.0832(10) 0.8387(7) 0.076(3) Uani 1 1 d . . .
H7 H 0.421659 0.006447 0.804807 0.091 Uiso 1 1 calc R U .
C8 C 0.5638(17) 0.1096(12) 0.9263(8) 0.082(3) Uani 1 1 d . . .
H8 H 0.528991 0.048675 0.951337 0.098 Uiso 1 1 calc R U .
C9 C 0.6751(16) 0.2231(12) 0.9768(7) 0.077(3) Uani 1 1 d . . .
H9 H 0.711979 0.240346 1.036178 0.093 Uiso 1 1 calc R U .
C10 C 0.7346(13) 0.3143(10) 0.9406(6) 0.063(3) Uani 1 1 d . . .
H10 H 0.814139 0.391086 0.974890 0.076 Uiso 1 1 calc R U .
C11 C 0.6934(11) 0.4311(8) 0.4915(5) 0.044(2) Uani 1 1 d . . .
C12 C 0.6068(11) 0.3386(7) 0.4145(5) 0.040(2) Uani 1 1 d . . .
C13 C 0.5965(11) 0.3673(8) 0.3356(5) 0.045(2) Uani 1 1 d . . .
C14 C 0.5073(11) 0.2795(9) 0.2529(6) 0.053(2) Uani 1 1 d . . .
H14 H 0.449605 0.198155 0.248653 0.064 Uiso 1 1 calc R U .
C15 C 0.5027(12) 0.3099(10) 0.1789(6) 0.059(3) Uani 1 1 d . . .
H15 H 0.439942 0.250598 0.125668 0.071 Uiso 1 1 calc R U .
C16 C 0.5907(14) 0.4279(11) 0.1836(6) 0.064(3) Uani 1 1 d . . .
H16 H 0.590322 0.447547 0.133162 0.077 Uiso 1 1 calc R U .
C17 C 0.6789(14) 0.5170(10) 0.2610(7) 0.065(3) Uani 1 1 d . . .
H17 H 0.736404 0.597120 0.262756 0.077 Uiso 1 1 calc R U .
C18 C 0.6843(12) 0.4894(8) 0.3383(6) 0.050(2) Uani 1 1 d . . .
C19 C 0.7773(12) 0.5789(9) 0.4183(6) 0.055(2) Uani 1 1 d . . .
H19 H 0.840628 0.658007 0.420972 0.066 Uiso 1 1 calc R U .
C20 C 0.7760(12) 0.5512(9) 0.4929(6) 0.055(2) Uani 1 1 d . . .
H20 H 0.831416 0.613929 0.545645 0.066 Uiso 1 1 calc R U .
C21 C 1.0561(19) 0.0893(13) 0.9229(9) 0.121(5) Uani 1 1 d . . .
H21A H 0.967439 0.013350 0.886488 0.181 Uiso 1 1 calc R U .
H21B H 1.008504 0.130842 0.969916 0.181 Uiso 1 1 calc R U .
H21C H 1.171956 0.067482 0.944978 0.181 Uiso 1 1 calc R U .
C22 C 1.1953(15) 0.3021(12) 0.9200(7) 0.092(4) Uani 1 1 d . . .
H22A H 1.326107 0.300804 0.931928 0.138 Uiso 1 1 calc R U .
H22B H 1.162343 0.334630 0.973228 0.138 Uiso 1 1 calc R U .
H22C H 1.168792 0.355595 0.885023 0.138 Uiso 1 1 calc R U .
C23 C 1.0168(15) 0.1399(12) 0.7902(9) 0.085(4) Uani 1 1 d . . .
H23 H 0.942821 0.058720 0.763076 0.102 Uiso 1 1 calc R U .
N1 N 0.7399(11) 0.3814(8) 0.8187(5) 0.056(2) Uani 1 1 d . . .
N2 N 0.7965(9) 0.5039(7) 0.6431(5) 0.0476(18) Uani 1 1 d . . .
N3 N 0.7046(10) 0.4124(7) 0.5730(5) 0.0466(19) Uani 1 1 d . . .
N4 N 1.0866(12) 0.1727(9) 0.8741(7) 0.077(3) Uani 1 1 d . . .
O1 O 0.9438(9) 0.6154(7) 0.8661(4) 0.075(2) Uani 1 1 d . . .
O2 O 0.6379(9) 0.2805(6) 0.6732(4) 0.0618(17) Uani 1 1 d . . .
O3 O 0.6172(7) 0.1009(5) 0.3608(3) 0.0523(15) Uani 1 1 d . . .
O4 O 0.5231(7) 0.1719(5) 0.4923(3) 0.0481(15) Uani 1 1 d . . .
O5 O 0.3109(7) 0.1518(6) 0.3570(4) 0.0581(17) Uani 1 1 d . . .
O6 O 1.0054(10) 0.1242(8) 0.4179(5) 0.084(2) Uani 1 1 d . . .
O7 O 0.8906(10) 0.1226(7) 0.5766(4) 0.071(2) Uani 1 1 d . . .
O8 O 1.2545(8) 0.0899(6) 0.5735(4) 0.0586(17) Uani 1 1 d D . .
O9 O 1.0400(11) 0.2064(8) 0.7438(5) 0.095(3) Uani 1 1 d . . .
S1 S 0.5054(3) 0.1788(2) 0.40548(14) 0.0436(6) Uani 1 1 d . . .
Cu1 Cu 1.000000 0.000000 0.500000 0.0493(6) Uani 1 2 d S . P
H6A H 0.885(11) 0.136(8) 0.396(5) 0.074 Uiso 1 1 d D U .
H6C H 1.096(10) 0.141(9) 0.396(6) 0.074 Uiso 1 1 d D U .
H7A H 0.770(11) 0.144(8) 0.567(5) 0.074 Uiso 1 1 d D U .
H7B H 0.955(10) 0.155(8) 0.636(5) 0.074 Uiso 1 1 d D U .
H8B H 1.331(9) 0.069(8) 0.535(4) 0.074 Uiso 1 1 d D U .
H8C H 1.297(10) 0.088(8) 0.630(2) 0.074 Uiso 1 1 d D U .
H1N H 0.824(13) 0.456(9) 0.848(6) 0.074 Uiso 1 1 d . U .
H3N H 0.680(13) 0.342(9) 0.584(6) 0.074 Uiso 1 1 d . U .

loop_
_atom_site_aniso_label
_atom_site_aniso_U_11
_atom_site_aniso_U_22
_atom_site_aniso_U_33
_atom_site_aniso_U_23
_atom_site_aniso_U_13
_atom_site_aniso_U_12
C1 0.061(6) 0.057(7) 0.076(7) 0.015(6) 0.010(5) 0.016(5)
C2 0.047(6) 0.060(7) 0.066(7) 0.020(6) 0.017(5) 0.023(5)
C3 0.043(5) 0.051(6) 0.041(5) 0.005(5) 0.006(4) 0.016(4)
C4 0.049(6) 0.055(7) 0.052(6) 0.012(5) 0.009(5) 0.023(5)
C5 0.061(6) 0.057(7) 0.049(6) 0.018(5) 0.014(5) 0.026(5)
C6 0.079(7) 0.061(7) 0.052(6) 0.016(6) 0.023(6) 0.014(6)
C7 0.094(8) 0.069(8) 0.067(8) 0.019(6) 0.030(6) 0.017(6)
C8 0.101(9) 0.092(10) 0.081(8) 0.053(7) 0.036(7) 0.040(8)
C9 0.087(8) 0.087(9) 0.068(7) 0.031(7) 0.026(7) 0.028(7)
C10 0.058(6) 0.083(8) 0.055(6) 0.020(6) 0.020(5) 0.031(5)
C11 0.042(5) 0.040(6) 0.052(6) 0.015(5) 0.015(4) 0.009(4)
C12 0.045(5) 0.037(5) 0.043(5) 0.012(4) 0.017(4) 0.017(4)
C13 0.043(5) 0.056(6) 0.039(5) 0.008(5) 0.017(4) 0.031(5)
C14 0.049(6) 0.068(7) 0.060(6) 0.031(6) 0.022(5) 0.033(5)
C15 0.056(6) 0.062(7) 0.055(6) 0.013(5) 0.012(5) 0.013(5)
C16 0.071(7) 0.080(8) 0.053(6) 0.029(6) 0.026(5) 0.029(6)
C17 0.077(7) 0.060(7) 0.081(8) 0.038(6) 0.037(6) 0.034(6)
C18 0.056(6) 0.043(6) 0.056(6) 0.017(5) 0.016(5) 0.025(5)
C19 0.058(6) 0.053(6) 0.060(6) 0.022(5) 0.018(5) 0.017(5)
C20 0.053(6) 0.055(7) 0.046(6) 0.001(5) 0.008(5) 0.018(5)
C21 0.132(11) 0.141(13) 0.155(12) 0.089(11) 0.090(10) 0.073(10)
C22 0.079(8) 0.109(11) 0.076(8) 0.010(7) 0.017(7) 0.026(8)
C23 0.063(7) 0.087(10) 0.095(10) 0.005(8) 0.022(7) 0.028(7)
N1 0.060(5) 0.059(6) 0.052(5) 0.019(4) 0.013(4) 0.020(4)
N2 0.043(4) 0.047(5) 0.044(5) 0.002(4) 0.006(4) 0.015(4)
N3 0.055(5) 0.038(5) 0.050(5) 0.013(4) 0.014(4) 0.020(4)
N4 0.069(6) 0.083(7) 0.084(7) 0.026(6) 0.022(6) 0.030(5)
O1 0.083(5) 0.086(5) 0.047(4) 0.015(4) 0.009(4) 0.011(4)
O2 0.065(4) 0.069(5) 0.046(4) 0.014(4) 0.011(3) 0.012(4)
O3 0.045(3) 0.055(4) 0.061(4) 0.016(3) 0.017(3) 0.027(3)
O4 0.050(3) 0.048(4) 0.051(4) 0.019(3) 0.014(3) 0.016(3)
O5 0.035(3) 0.073(4) 0.070(4) 0.029(3) 0.007(3) 0.019(3)
O6 0.045(4) 0.123(6) 0.114(6) 0.067(5) 0.030(4) 0.041(5)
O7 0.061(4) 0.098(6) 0.061(4) 0.021(4) 0.015(4) 0.045(4)
O8 0.049(4) 0.078(5) 0.057(4) 0.028(4) 0.017(3) 0.024(3)
O9 0.093(6) 0.104(7) 0.079(6) 0.021(5) 0.018(5) 0.021(5)
S1 0.0402(13) 0.0459(14) 0.0507(14) 0.0175(11) 0.0158(11) 0.0175(10)
Cu1 0.0396(9) 0.0526(11) 0.0612(11) 0.0197(8) 0.0163(8) 0.0189(7)

loop_
_atom_type_symbol
_atom_type_description
_atom_type_scat_dispersion_real
_atom_type_scat_dispersion_imag
_atom_type_scat_source
C C 0.0033 0.0016 'International Tables Vol C Tables 4.2.6.8 and 6.1.1.4'
H H 0.0000 0.0000 'International Tables Vol C Tables 4.2.6.8 and 6.1.1.4'
N N 0.0061 0.0033 'International Tables Vol C Tables 4.2.6.8 and 6.1.1.4'
O O 0.0106 0.0060 'International Tables Vol C Tables 4.2.6.8 and 6.1.1.4'
S S 0.1246 0.1234 'International Tables Vol C Tables 4.2.6.8 and 6.1.1.4'
Cu Cu 0.3201 1.2651 'International Tables Vol C Tables 4.2.6.8 and 6.1.1.4'

loop_
_geom_angle_atom_site_label_1
_geom_angle_atom_site_label_2
_geom_angle_atom_site_label_3
_geom_angle
_geom_angle_site_symmetry_1
_geom_angle_site_symmetry_3
C2 C1 H1A 109.5 . .
C2 C1 H1B 109.5 . .
H1A C1 H1B 109.5 . .
C2 C1 H1C 109.5 . .
H1A C1 H1C 109.5 . .
H1B C1 H1C 109.5 . .
O1 C2 C3 120.2(9) . .
O1 C2 C1 121.2(9) . .
C3 C2 C1 118.5(8) . .
N2 C3 C2 112.3(8) . .
N2 C3 C4 122.4(8) . .
C2 C3 C4 125.3(8) . .
O2 C4 N1 123.2(9) . .
O2 C4 C3 121.2(8) . .
N1 C4 C3 115.6(8) . .
C6 C5 C10 120.0(9) . .
C6 C5 N1 124.0(8) . .
C10 C5 N1 115.9(9) . .
C7 C6 C5 120.7(9) . .
C7 C6 H6 119.7 . .
C5 C6 H6 119.7 . .
C6 C7 C8 119.2(10) . .
C6 C7 H7 120.4 . .
C8 C7 H7 120.4 . .
C9 C8 C7 120.9(10) . .
C9 C8 H8 119.5 . .
C7 C8 H8 119.5 . .
C8 C9 C10 120.7(10) . .
C8 C9 H9 119.7 . .
C10 C9 H9 119.7 . .
C9 C10 C5 118.4(10) . .
C9 C10 H10 120.8 . .
C5 C10 H10 120.8 . .
C12 C11 C20 120.1(8) . .
C12 C11 N3 123.5(8) . .
C20 C11 N3 116.4(8) . .
C11 C12 C13 119.6(7) . .
C11 C12 S1 123.6(6) . .
C13 C12 S1 116.8(6) . .
C14 C13 C18 116.4(8) . .
C14 C13 C12 124.2(8) . .
C18 C13 C12 119.4(8) . .
C15 C14 C13 122.4(9) . .
C15 C14 H14 118.8 . .
C13 C14 H14 118.8 . .
C16 C15 C14 119.7(9) . .
C16 C15 H15 120.2 . .
C14 C15 H15 120.2 . .
C17 C16 C15 121.0(9) . .
C17 C16 H16 119.5 . .
C15 C16 H16 119.5 . .
C16 C17 C18 120.8(9) . .
C16 C17 H17 119.6 . .
C18 C17 H17 119.6 . .
C19 C18 C17 121.6(9) . .
C19 C18 C13 118.7(8) . .
C17 C18 C13 119.6(9) . .
C20 C19 C18 120.6(9) . .
C20 C19 H19 119.7 . .
C18 C19 H19 119.7 . .
C19 C20 C11 121.4(8) . .
C19 C20 H20 119.3 . .
C11 C20 H20 119.3 . .
N4 C21 H21A 109.5 . .
N4 C21 H21B 109.5 . .
H21A C21 H21B 109.5 . .
N4 C21 H21C 109.5 . .
H21A C21 H21C 109.5 . .
H21B C21 H21C 109.5 . .
N4 C22 H22A 109.5 . .
N4 C22 H22B 109.5 . .
H22A C22 H22B 109.5 . .
N4 C22 H22C 109.5 . .
H22A C22 H22C 109.5 . .
H22B C22 H22C 109.5 . .
O9 C23 N4 126.4(12) . .
O9 C23 H23 116.8 . .
N4 C23 H23 116.8 . .
C4 N1 C5 128.9(9) . .
C4 N1 H1N 103(6) . .
C5 N1 H1N 128(6) . .
N3 N2 C3 122.5(7) . .
N2 N3 C11 119.5(7) . .
N2 N3 H3N 110(6) . .
C11 N3 H3N 129(6) . .
C23 N4 C21 123.0(12) . .
C23 N4 C22 118.6(10) . .
C21 N4 C22 118.4(10) . .
Cu1 O6 H6A 111(5) . .
Cu1 O6 H6C 124(6) . .
H6A O6 H6C 123(7) . .
Cu1 O7 H7A 131(5) . .
Cu1 O7 H7B 117(5) . .
H7A O7 H7B 111(6) . .
Cu1 O8 H8B 103(5) . .
Cu1 O8 H8C 122(5) . .
H8B O8 H8C 118(5) . .
O3 S1 O5 113.2(3) . .
O3 S1 O4 111.6(3) . .
O5 S1 O4 111.8(3) . .
O3 S1 C12 104.4(3) . .
O5 S1 C12 107.6(4) . .
O4 S1 C12 107.8(4) . .
O7 Cu1 O7 180.0 . 2_756
O7 Cu1 O8 90.3(3) . 2_756
O7 Cu1 O8 89.7(3) 2_756 2_756
O7 Cu1 O8 89.7(3) . .
O7 Cu1 O8 90.3(3) 2_756 .
O8 Cu1 O8 180.0 2_756 .
O7 Cu1 O6 89.4(3) . .
O7 Cu1 O6 90.6(3) 2_756 .
O8 Cu1 O6 88.3(3) 2_756 .
O8 Cu1 O6 91.7(3) . .
O7 Cu1 O6 90.6(3) . 2_756
O7 Cu1 O6 89.4(3) 2_756 2_756
O8 Cu1 O6 91.7(3) 2_756 2_756
O8 Cu1 O6 88.3(3) . 2_756
O6 Cu1 O6 180.0 . 2_756

loop_
_geom_bond_atom_site_label_1
_geom_bond_atom_site_label_2
_geom_bond_distance
C1 C2 1.490(12)
C1 H1A 0.9600
C1 H1B 0.9600
C1 H1C 0.9600
C2 O1 1.233(10)
C2 C3 1.475(12)
C3 N2 1.326(10)
C3 C4 1.489(12)
C4 O2 1.233(10)
C4 N1 1.367(11)
C5 C6 1.376(12)
C5 C10 1.393(11)
C5 N1 1.402(11)
C6 C7 1.374(12)
C6 H6 0.9300
C7 C8 1.375(13)
C7 H7 0.9300
C8 C9 1.356(14)
C8 H8 0.9300
C9 C10 1.393(13)
C9 H9 0.9300
C10 H10 0.9300
C11 C12 1.369(10)
C11 C20 1.393(11)
C11 N3 1.424(10)
C12 C13 1.434(10)
C12 S1 1.797(8)
C13 C14 1.415(11)
C13 C18 1.418(11)
C14 C15 1.368(11)
C14 H14 0.9300
C15 C16 1.366(12)
C15 H15 0.9300
C16 C17 1.359(12)
C16 H16 0.9300
C17 C18 1.406(12)
C17 H17 0.9300
C18 C19 1.398(11)
C19 C20 1.370(11)
C19 H19 0.9300
C20 H20 0.9300
C21 N4 1.426(13)
C21 H21A 0.9600
C21 H21B 0.9600
C21 H21C 0.9600
C22 N4 1.465(13)
C22 H22A 0.9600
C22 H22B 0.9600
C22 H22C 0.9600
C23 O9 1.237(13)
C23 N4 1.317(13)
C23 H23 0.9300
N1 H1N 0.92(9)
N2 N3 1.303(9)
N3 H3N 0.87(9)
O3 S1 1.454(6)
O4 S1 1.456(5)
O5 S1 1.455(5)
O6 Cu1 2.214(7)
O6 H6A 0.94(8)
O6 H6C 0.85(8)
O7 Cu1 1.989(6)
O7 H7A 0.96(8)
O7 H7B 0.95(8)
O8 Cu1 1.990(6)
O8 H8B 0.95(2)
O8 H8C 0.94(2)

loop_
_geom_hbond_atom_site_label_D
_geom_hbond_atom_site_label_H
_geom_hbond_atom_site_label_A
_geom_hbond_distance_DH
_geom_hbond_distance_HA
_geom_hbond_distance_DA
_geom_hbond_angle_DHA
_geom_hbond_site_symmetry_A
_geom_hbond_publ_flag
C1 H1B O5 0.96 2.55 3.492(10) 168.2 2_666 yes
C6 H6 O2 0.93 2.26 2.872(11) 122.5 . yes
O6 H6A O3 0.94(8) 1.92(8) 2.813(8) 159(8) . yes
O6 H6A S1 0.94(8) 2.97(8) 3.845(7) 155(7) . yes
O6 H6C O5 0.85(8) 1.86(8) 2.705(9) 168(9) 1_655 yes
O6 H6C S1 0.85(8) 3.00(8) 3.767(7) 150(7) 1_655 yes
O7 H7A O2 0.96(8) 2.47(9) 3.148(9) 127(6) . yes
O7 H7A O4 0.96(8) 2.12(8) 3.014(8) 156(7) . yes
O7 H7B O9 0.95(8) 1.68(8) 2.628(10) 172(8) . yes
O8 H8B O4 0.95(2) 2.08(6) 2.840(8) 135(7) 1_655 yes
O8 H8C O3 0.94(2) 2.32(8) 2.851(8) 115(6) 2_756 yes
N1 H1N O1 0.92(9) 1.79(9) 2.657(10) 156(8) . yes
N3 H3N O2 0.87(9) 1.87(9) 2.603(9) 141(8) . yes
N3 H3N O4 0.87(9) 2.09(9) 2.669(9) 123(7) . yes
C1 H1B O5 0.96 2.55 3.492(10) 168.2 2_666 yes
C6 H6 O2 0.93 2.26 2.872(11) 122.5 . yes
O6 H6A O3 0.94(8) 1.92(8) 2.813(8) 159(8) . yes
O6 H6A S1 0.94(8) 2.97(8) 3.845(7) 155(7) . yes
O6 H6C O5 0.85(8) 1.86(8) 2.705(9) 168(9) 1_655 yes
O6 H6C S1 0.85(8) 3.00(8) 3.767(7) 150(7) 1_655 yes
O7 H7A O2 0.96(8) 2.47(9) 3.148(9) 127(6) . yes
O7 H7A O4 0.96(8) 2.12(8) 3.014(8) 156(7) . yes
O7 H7B O9 0.95(8) 1.68(8) 2.628(10) 172(8) . yes
O8 H8B O4 0.95(2) 2.08(6) 2.840(8) 135(7) 1_655 yes
O8 H8C O3 0.94(2) 2.32(8) 2.851(8) 115(6) 2_756 yes
N1 H1N O1 0.92(9) 1.79(9) 2.657(10) 156(8) . yes
N3 H3N O2 0.87(9) 1.87(9) 2.603(9) 141(8) . yes
N3 H3N O4 0.87(9) 2.09(9) 2.669(9) 123(7) . yes

loop_
_geom_torsion_atom_site_label_1
_geom_torsion_atom_site_label_2
_geom_torsion_atom_site_label_3
_geom_torsion_atom_site_label_4
_geom_torsion
O1 C2 C3 N2 179.3(8)
C1 C2 C3 N2 -1.0(11)
O1 C2 C3 C4 0.4(14)
C1 C2 C3 C4 -179.8(8)
N2 C3 C4 O2 3.3(13)
C2 C3 C4 O2 -178.0(8)
N2 C3 C4 N1 -176.2(7)
C2 C3 C4 N1 2.5(13)
C10 C5 C6 C7 2.4(15)
N1 C5 C6 C7 178.7(9)
C5 C6 C7 C8 -2.6(16)
C6 C7 C8 C9 2.5(17)
C7 C8 C9 C10 -2.3(18)
C8 C9 C10 C5 2.1(15)
C6 C5 C10 C9 -2.1(14)
N1 C5 C10 C9 -178.7(8)
C20 C11 C12 C13 -2.0(12)
N3 C11 C12 C13 177.8(7)
C20 C11 C12 S1 177.1(6)
N3 C11 C12 S1 -3.1(12)
C11 C12 C13 C14 -178.7(8)
S1 C12 C13 C14 2.1(10)
C11 C12 C13 C18 3.1(11)
S1 C12 C13 C18 -176.1(6)
C18 C13 C14 C15 -0.8(12)
C12 C13 C14 C15 -179.0(8)
C13 C14 C15 C16 1.7(13)
C14 C15 C16 C17 -1.8(14)
C15 C16 C17 C18 1.0(15)
C16 C17 C18 C19 178.8(9)
C16 C17 C18 C13 -0.1(13)
C14 C13 C18 C19 -178.9(8)
C12 C13 C18 C19 -0.6(12)
C14 C13 C18 C17 0.0(12)
C12 C13 C18 C17 178.3(7)
C17 C18 C19 C20 178.1(8)
C13 C18 C19 C20 -3.1(13)
C18 C19 C20 C11 4.3(14)
C12 C11 C20 C19 -1.7(13)
N3 C11 C20 C19 178.5(8)
O2 C4 N1 C5 0.4(15)
C3 C4 N1 C5 179.9(8)
C6 C5 N1 C4 -5.3(15)
C10 C5 N1 C4 171.1(8)
C2 C3 N2 N3 -179.2(7)
C4 C3 N2 N3 -0.3(12)
C3 N2 N3 C11 179.4(7)
C12 C11 N3 N2 177.1(7)
C20 C11 N3 N2 -3.1(11)
O9 C23 N4 C21 -178.7(11)
O9 C23 N4 C22 3.3(17)
C11 C12 S1 O3 -115.3(7)
C13 C12 S1 O3 63.8(6)
C11 C12 S1 O5 124.3(7)
C13 C12 S1 O5 -56.6(7)
C11 C12 S1 O4 3.5(8)
C13 C12 S1 O4 -177.4(5)
